data_4334098
loop_
_publ_author_name
'Ayan Patra'
'Tamal K. Sen'
'Atanu Ghorai'
'Ghezai T. Musie'
'Swadhin K. Mandal'
'Utpal Ghosh'
'Manindranath Bera'

_publ_section_title
;
 Synthesis, Structure, Spectroscopic Characterization, and Protein Binding
 Affinity of New Water-Soluble Hetero- and Homometallic Tetranuclear
 [CuII2ZnII2] and [CuII4] Clusters
;
_journal_name_full 'Inorganic Chemistry'
_journal_page_first 2880
_journal_page_last 2890
_journal_paper_doi 10.1021/ic302099y
_journal_volume 52
_journal_year 2013
_chemical_formula_sum 'C46 H Cu4 K2 N4 O20'
_chemical_formula_weight 1261.87
_chemical_name_systematic
; 
 ? 
;
_space_group_IT_number 2
_symmetry_cell_setting triclinic
_symmetry_space_group_name_Hall '-P 1'
_symmetry_space_group_name_H-M 'P -1'
_atom_sites_solution_hydrogens geom
_atom_sites_solution_primary direct
_atom_sites_solution_secondary difmap
_audit_creation_method SHELXL-97
_cell_angle_alpha 109.399(4)
_cell_angle_beta 103.984(4)
_cell_angle_gamma 99.382(4)
_cell_formula_units_Z 3
_cell_length_a 13.9984(9)
_cell_length_b 17.3764(12)
_cell_length_c 18.4280(12)
_cell_measurement_temperature 296(2)
_cell_volume 3955.1(5)
_computing_structure_refinement 'SHELXL-97 (Sheldrick, 1997)'
_computing_structure_solution 'SHELXS-97 (Sheldrick, 1990)'
_diffrn_ambient_temperature 296(2)
_diffrn_measured_fraction_theta_full 0.991
_diffrn_measured_fraction_theta_max 0.991
_diffrn_radiation_monochromator graphite
_diffrn_radiation_source 'fine-focus sealed tube'
_diffrn_radiation_type MoK\a
_diffrn_radiation_wavelength 0.71073
_diffrn_reflns_av_R_equivalents 0.0577
_diffrn_reflns_av_sigmaI/netI 0.0824
_diffrn_reflns_limit_h_max 17
_diffrn_reflns_limit_h_min -17
_diffrn_reflns_limit_k_max 22
_diffrn_reflns_limit_k_min -22
_diffrn_reflns_limit_l_max 23
_diffrn_reflns_limit_l_min -23
_diffrn_reflns_number 54621
_diffrn_reflns_theta_full 27.00
_diffrn_reflns_theta_max 27.00
_diffrn_reflns_theta_min 1.24
_exptl_absorpt_coefficient_mu 1.826
_exptl_crystal_density_diffrn 1.589
_exptl_crystal_F_000 1857
_refine_diff_density_max 1.687
_refine_diff_density_min -1.047
_refine_diff_density_rms 0.175
_refine_ls_extinction_method none
_refine_ls_goodness_of_fit_ref 0.997
_refine_ls_hydrogen_treatment mixed
_refine_ls_matrix_type full
_refine_ls_number_parameters 979
_refine_ls_number_reflns 17120
_refine_ls_number_restraints 0
_refine_ls_restrained_S_all 0.997
_refine_ls_R_factor_all 0.1217
_refine_ls_R_factor_gt 0.0697
_refine_ls_shift/su_max 3.201
_refine_ls_shift/su_mean 0.049
_refine_ls_structure_factor_coef Fsqd
_refine_ls_weighting_details 'calc w=1/[\s^2^(Fo^2^)+(0.1515P)^2^+10.4036P] where P=(Fo^2^+2Fc^2^)/3'
_refine_ls_weighting_scheme calc
_refine_ls_wR_factor_gt 0.1949
_refine_ls_wR_factor_ref 0.2441
_reflns_number_gt 11019
_reflns_number_total 17120
_reflns_threshold_expression >2sigma(I)
_cod_data_source_file ic302099y_si_003.cif
_cod_data_source_block tks_2
_cod_database_code 4334098

loop_
_symmetry_equiv_pos_as_xyz
'x, y, z'
'-x, -y, -z'

loop_
_atom_site_label
_atom_site_type_symbol
_atom_site_fract_x
_atom_site_fract_y
_atom_site_fract_z
_atom_site_U_iso_or_equiv
_atom_site_adp_type
_atom_site_occupancy
_atom_site_symmetry_multiplicity
_atom_site_calc_flag
_atom_site_refinement_flags
C1 C 0.9664(5) 0.8911(3) 0.9726(3) 0.0286(13) Uani 1 1 d .
C2 C 0.9479(6) 0.8835(4) 1.0417(4) 0.0370(16) Uani 1 1 d .
H2 H 0.8831 0.8813 1.0468 0.044 Uiso 1 1 calc R
C3 C 1.0255(7) 0.8794(4) 1.1030(4) 0.0432(18) Uani 1 1 d .
H3 H 1.0117 0.8734 1.1480 0.052 Uiso 1 1 calc R
C4 C 1.1211(6) 0.8840(4) 1.0974(4) 0.0392(17) Uani 1 1 d .
H4 H 1.1720 0.8793 1.1375 0.047 Uiso 1 1 calc R
C5 C 1.1428(6) 0.8959(4) 1.0315(4) 0.0355(15) Uani 1 1 d .
H5 H 1.2091 0.9025 1.0292 0.043 Uiso 1 1 calc R
C6 C 1.0655(5) 0.8978(3) 0.9692(3) 0.0283(14) Uani 1 1 d .
C7 C 0.8809(5) 0.8962(3) 0.9095(3) 0.0288(13) Uani 1 1 d .
H7A H 0.8323 0.9178 0.9348 0.035 Uiso 1 1 calc R
H7B H 0.9078 0.9363 0.8886 0.035 Uiso 1 1 calc R
C8 C 0.7781(6) 0.7527(4) 0.8693(4) 0.0363(16) Uani 1 1 d .
H8A H 0.7165 0.7143 0.8268 0.044 Uiso 1 1 calc R
H8B H 0.7588 0.7830 0.9157 0.044 Uiso 1 1 calc R
C9 C 0.8490(7) 0.7025(4) 0.8931(5) 0.052(2) Uani 1 1 d .
C10 C 1.0946(5) 0.9130(3) 0.9009(3) 0.0254(13) Uani 1 1 d .
C11 C 0.7504(5) 0.8271(4) 0.7780(4) 0.0304(14) Uani 1 1 d .
H11A H 0.7792 0.8781 0.7715 0.037 Uiso 1 1 calc R
H11B H 0.6907 0.8341 0.7947 0.037 Uiso 1 1 calc R
C12 C 0.7197(5) 0.7511(3) 0.6975(4) 0.0282(13) Uani 1 1 d .
H12 H 0.6806 0.7013 0.7016 0.034 Uiso 1 1 calc R
C13 C 0.6560(5) 0.7695(4) 0.6287(4) 0.0302(14) Uani 1 1 d .
H13A H 0.5883 0.7692 0.6331 0.036 Uiso 1 1 calc R
H13B H 0.6879 0.8248 0.6316 0.036 Uiso 1 1 calc R
C14 C 0.5724(5) 0.6228(3) 0.5347(4) 0.0271(13) Uani 1 1 d .
H14A H 0.6005 0.5991 0.5733 0.033 Uiso 1 1 calc R
H14B H 0.5112 0.6369 0.5446 0.033 Uiso 1 1 calc R
C15 C 0.5433(5) 0.5568(4) 0.4506(4) 0.0349(15) Uani 1 1 d .
C16 C 0.5957(5) 0.4966(4) 0.4275(4) 0.0340(14) Uani 1 1 d .
C17 C 0.5625(6) 0.4379(4) 0.3463(4) 0.0406(17) Uani 1 1 d .
H17 H 0.5978 0.3977 0.3305 0.049 Uiso 1 1 calc R
C18 C 0.4790(6) 0.4395(4) 0.2906(4) 0.0428(17) Uani 1 1 d .
H18 H 0.4590 0.4005 0.2373 0.051 Uiso 1 1 calc R
C19 C 0.4242(6) 0.4972(4) 0.3116(4) 0.0376(15) Uani 1 1 d .
H19 H 0.3682 0.4986 0.2732 0.045 Uiso 1 1 calc R
C20 C 0.4549(6) 0.5538(4) 0.3925(4) 0.0394(16) Uani 1 1 d .
H20 H 0.4157 0.5907 0.4085 0.047 Uiso 1 1 calc R
C21 C 0.6870(6) 0.4867(4) 0.4840(5) 0.0394(16) Uani 1 1 d .
C22 C 1.4781(5) 0.7333(4) 0.8664(4) 0.0357(15) Uani 1 1 d .
H22 H 1.5246 0.7802 0.8697 0.043 Uiso 1 1 calc R
C23 C 1.5048(6) 0.6962(4) 0.9214(4) 0.0456(19) Uani 1 1 d .
H23 H 1.5680 0.7186 0.9618 0.055 Uiso 1 1 calc R
C24 C 1.4368(6) 0.6257(5) 0.9158(4) 0.049(2) Uani 1 1 d .
H24 H 1.4532 0.6006 0.9529 0.059 Uiso 1 1 calc R
C25 C 1.3450(6) 0.5933(4) 0.8550(4) 0.0454(18) Uani 1 1 d .
H25 H 1.3003 0.5449 0.8506 0.054 Uiso 1 1 calc R
C26 C 1.3159(5) 0.6298(4) 0.7994(4) 0.0303(14) Uani 1 1 d .
C27 C 1.3834(5) 0.7021(4) 0.8059(3) 0.0278(13) Uani 1 1 d .
C28 C 1.3610(5) 0.7518(4) 0.7524(4) 0.0275(13) Uani 1 1 d .
H28A H 1.4252 0.7825 0.7521 0.033 Uiso 1 1 calc R
H28B H 1.3238 0.7123 0.6972 0.033 Uiso 1 1 calc R
C29 C 1.2150(5) 0.5855(4) 0.7322(4) 0.0281(13) Uani 1 1 d .
C30 C 1.3010(5) 0.8695(4) 0.7343(4) 0.0288(13) Uani 1 1 d .
H30A H 1.3686 0.8866 0.7308 0.035 Uiso 1 1 calc R
H30B H 1.2829 0.9200 0.7629 0.035 Uiso 1 1 calc R
C31 C 1.2244(5) 0.8233(4) 0.6497(4) 0.0278(13) Uani 1 1 d .
H31 H 1.2489 0.7785 0.6171 0.033 Uiso 1 1 calc R
C32 C 1.2094(5) 0.8864(4) 0.6102(4) 0.0317(14) Uani 1 1 d .
H32A H 1.2005 0.9367 0.6481 0.038 Uiso 1 1 calc R
H32B H 1.2693 0.9029 0.5955 0.038 Uiso 1 1 calc R
C33 C 1.0835(5) 0.9175(3) 0.5178(4) 0.0277(13) Uani 1 1 d .
H33A H 1.1391 0.9513 0.5095 0.033 Uiso 1 1 calc R
H33B H 1.0693 0.9536 0.5645 0.033 Uiso 1 1 calc R
C34 C 0.9903(5) 0.8893(3) 0.4445(4) 0.0282(14) Uani 1 1 d .
C35 C 0.8915(5) 0.8739(3) 0.4479(3) 0.0257(13) Uani 1 1 d .
C36 C 0.8088(6) 0.8507(3) 0.3783(4) 0.0311(14) Uani 1 1 d .
H36 H 0.7428 0.8417 0.3812 0.037 Uiso 1 1 calc R
C37 C 0.8243(6) 0.8409(4) 0.3040(4) 0.0388(17) Uani 1 1 d .
H37 H 0.7689 0.8235 0.2572 0.047 Uiso 1 1 calc R
C38 C 0.9220(7) 0.8571(4) 0.3011(4) 0.0440(18) Uani 1 1 d .
H38 H 0.9333 0.8511 0.2520 0.053 Uiso 1 1 calc R
C39 C 1.0036(6) 0.8825(4) 0.3707(4) 0.0342(15) Uani 1 1 d .
H39 H 1.0695 0.8954 0.3681 0.041 Uiso 1 1 calc R
C40 C 1.2865(5) 0.8089(4) 0.9075(3) 0.0282(13) Uani 1 1 d .
C41 C 1.3378(5) 0.8597(4) 0.8676(4) 0.0302(14) Uani 1 1 d .
H41A H 1.3225 0.9142 0.8811 0.036 Uiso 1 1 calc R
H41B H 1.4112 0.8694 0.8877 0.036 Uiso 1 1 calc R
C42 C 1.0420(5) 0.7214(4) 0.4065(4) 0.0316(14) Uani 1 1 d .
C43 C 0.6242(5) 0.7292(4) 0.4810(4) 0.0301(13) Uani 1 1 d .
H43A H 0.6489 0.7902 0.5002 0.036 Uiso 1 1 calc R
H43B H 0.5508 0.7135 0.4558 0.036 Uiso 1 1 calc R
C44 C 0.6738(5) 0.6869(4) 0.4190(4) 0.0321(14) Uani 1 1 d .
C45 C 1.1381(5) 0.7895(4) 0.4655(4) 0.0296(13) Uani 1 1 d .
H45A H 1.1893 0.7630 0.4842 0.036 Uiso 1 1 calc R
H45B H 1.1651 0.8220 0.4376 0.036 Uiso 1 1 calc R
C46 C 0.8685(5) 0.8837(3) 0.5260(3) 0.0266(13) Uani 1 1 d .
Cu1 Cu 1.01756(5) 0.77110(4) 0.55987(4) 0.02099(17) Uani 1 1 d .
Cu2 Cu 1.15196(6) 0.75549(4) 0.75119(4) 0.02312(18) Uani 1 1 d .
Cu3 Cu 0.92038(6) 0.76063(4) 0.78333(4) 0.02344(18) Uani 1 1 d .
Cu4 Cu 0.79001(6) 0.68991(4) 0.56536(4) 0.02234(18) Uani 1 1 d .
K1 K 0.90140(11) 0.55216(7) 0.44779(8) 0.0284(3) Uani 1 1 d .
K2 K 0.80247(12) 0.64464(8) 0.29690(9) 0.0358(3) Uani 1 1 d .
N1 N 0.8262(4) 0.8137(3) 0.8403(3) 0.0264(11) Uani 1 1 d .
N2 N 0.6489(4) 0.7029(3) 0.5502(3) 0.0268(11) Uani 1 1 d .
N3 N 1.3008(4) 0.8131(3) 0.7787(3) 0.0269(11) Uani 1 1 d .
N4 N 1.1176(4) 0.8472(3) 0.5361(3) 0.0250(10) Uani 1 1 d .
O1 O 1.1304(3) 0.7878(2) 0.6575(2) 0.0278(9) Uani 1 1 d .
O2 O 1.1958(3) 0.7623(3) 0.8652(2) 0.0308(10) Uani 1 1 d .
O3 O 1.3296(4) 0.8181(3) 0.9778(3) 0.0370(11) Uani 1 1 d .
O4 O 1.0098(3) 0.7077(2) 0.7328(2) 0.0248(9) Uani 1 1 d .
H4A H 0.9768 0.6897 0.6749 0.030 Uiso 1 1 calc R
H4B H 1.0072 0.6562 0.7430 0.030 Uiso 1 1 calc R
O5 O 0.9276(3) 0.6901(2) 0.5768(2) 0.0219(8) Uani 1 1 d .
H5A H 0.9598 0.6832 0.6270 0.026 Uiso 1 1 calc R
O6 O 0.6986(4) 0.4136(3) 0.4694(4) 0.0586(16) Uani 1 1 d .
O7 O 0.7458(3) 0.5508(3) 0.5418(3) 0.0347(10) Uani 1 1 d .
O8 O 0.9733(3) 0.7035(2) 0.4357(2) 0.0255(9) Uani 1 1 d .
O9 O 1.0336(5) 0.6864(3) 0.3328(3) 0.0488(13) Uani 1 1 d .
O10 O 0.8095(3) 0.7357(2) 0.6816(2) 0.0269(9) Uani 1 1 d .
O11 O 0.7553(3) 0.6675(3) 0.4470(2) 0.0297(9) Uani 1 1 d .
O12 O 0.9139(5) 0.6910(3) 0.8557(4) 0.0547(16) Uani 1 1 d .
O13 O 0.6390(4) 0.6779(3) 0.3479(3) 0.0385(11) Uani 1 1 d .
O14 O 0.8403(6) 0.6735(4) 0.9459(4) 0.0686(19) Uani 1 1 d .
O15 O 1.0312(3) 0.8744(2) 0.8292(2) 0.0278(9) Uani 1 1 d .
O16 O 1.1773(3) 0.9634(2) 0.9156(2) 0.0281(9) Uani 1 1 d .
O17 O 1.1069(4) 0.5987(2) 0.5216(3) 0.0322(10) Uani 1 1 d .
H17A H 1.1302 0.6497 0.5706 0.039 Uiso 1 1 calc R
H17B H 1.1459 0.6031 0.4855 0.039 Uiso 1 1 calc R
O18 O 0.9248(3) 0.8608(2) 0.5759(2) 0.0290(9) Uani 1 1 d .
O19 O 0.7960(4) 0.9131(3) 0.5382(3) 0.0328(10) Uani 1 1 d .
O20 O 0.3040(8) 0.7204(7) 0.0644(7) 0.132(4) Uani 1 1 d .
O21 O 0.2009(6) 0.0042(4) 0.3077(4) 0.076(2) Uani 1 1 d .
O23 O 0.5200(4) 0.9182(3) 0.0649(3) 0.0485(13) Uani 1 1 d .
O24 O 0.5098(15) 0.7216(13) 0.1454(11) 0.258(10) Uani 1 1 d .
O25 O 1.1731(3) 0.6265(2) 0.6952(2) 0.0302(10) Uani 1 1 d .
O26 O 0.3910(9) 0.0197(8) 0.2796(7) 0.137(4) Uani 1 1 d .
O27 O 0.3471(4) 0.0789(3) 0.0285(3) 0.0544(15) Uani 1 1 d .
O28 O 0.4421(5) 0.0436(4) 0.1542(3) 0.0672(18) Uani 1 1 d .
O29 O 0.7634(7) 0.7469(5) 0.0784(5) 0.094(3) Uani 1 1 d .
O30 O 0.8665(8) 0.5629(8) 0.1227(8) 0.147(5) Uani 1 1 d .
O32 O 0.9142(5) 0.3610(4) 0.1038(5) 0.070(2) Uani 1 1 d .
O33 O 0.6983(10) 0.6353(6) 0.1409(5) 0.132(4) Uani 1 1 d .
O35 O 0.8095(5) 0.9403(5) 0.1768(4) 0.0690(19) Uani 1 1 d .
O36 O 0.4707(7) 0.7137(8) 0.2795(6) 0.132(4) Uani 1 1 d .
O38 O 0.8783(15) 0.2482(13) 0.7604(10) 0.239(9) Uani 1 1 d .
O39 O 0.1363(5) 0.5884(3) 0.0148(3) 0.0391(13) Uani 1 1 d .
O40 O 0.6359(9) 0.9656(9) 0.4723(8) 0.171(6) Uani 1 1 d .
O41 O 0.5325(12) 0.9085(13) 0.3109(9) 0.228(8) Uani 1 1 d .
O42 O 0.6220(7) 0.8821(7) 0.1865(7) 0.139(5) Uani 1 1 d .
O43 O 0.8234(4) 0.4907(2) 0.2820(3) 0.0348(10) Uani 1 1 d .
O44 O 0.9957(5) 0.5233(2) 0.2346(3) 0.0068(14) Uani 1 1 d .
O46 O 0.7250(19) 0.1291(17) 0.679(3) 0.44(2) Uani 1 1 d .
O47 O 0.9937(10) 0.5226(8) 0.2350(8) 0.082(4) Uani 1 1 d .
O48 O 0.5300(13) 0.1217(11) 0.4237(12) 0.223(8) Uani 1 1 d .
O49 O 0.3588(8) 0.7251(7) 0.4970(8) 0.135(4) Uani 1 1 d .
O50 O 0.4321(13) 0.9027(16) 0.4328(15) 0.297(14) Uani 1 1 d .
O51 O 0.3125(17) 0.7056(19) 0.3350(15) 0.342(17) Uani 1 1 d .
O52 O 0.1299(7) 0.4651(5) 0.3229(5) 0.109(3) Uani 1 1 d .
O53 O 0.0110(5) 0.0358(3) 0.2656(3) 0.0537(15) Uani 1 1 d .
O54 O 0.129(2) 0.5068(17) 0.141(3) 0.61(4) Uani 1 1 d .
O55 O 0.0000 0.5000 0.0000 0.53(5) Uani 1 2 d S
O56 O 0.0025(9) 0.6641(7) 0.0768(7) 0.132(4) Uani 1 1 d .
O57 O 0.217(9) 0.530(6) 0.132(6) 1.53(15) Uani 1 1 d .
K3 K 0.389(4) 0.537(2) 0.073(2) 1.16(5) Uani 1 1 d .

loop_
_atom_site_aniso_label
_atom_site_aniso_U_11
_atom_site_aniso_U_22
_atom_site_aniso_U_33
_atom_site_aniso_U_23
_atom_site_aniso_U_13
_atom_site_aniso_U_12
C1 0.039(4) 0.019(2) 0.020(3) 0.000(2) 0.010(3) 0.002(2)
C2 0.051(5) 0.031(3) 0.024(3) 0.005(2) 0.016(3) 0.006(3)
C3 0.068(6) 0.037(3) 0.030(3) 0.013(3) 0.022(4) 0.017(4)
C4 0.057(5) 0.041(3) 0.021(3) 0.013(3) 0.012(3) 0.017(3)
C5 0.038(4) 0.029(3) 0.031(3) 0.005(2) 0.007(3) 0.009(3)
C6 0.040(4) 0.018(2) 0.019(3) 0.001(2) 0.007(3) 0.004(2)
C7 0.033(4) 0.022(3) 0.023(3) 0.000(2) 0.009(3) 0.004(2)
C8 0.039(4) 0.031(3) 0.032(3) 0.005(2) 0.019(3) -0.004(3)
C9 0.077(7) 0.035(4) 0.064(5) 0.026(4) 0.045(5) 0.018(4)
C10 0.032(4) 0.017(2) 0.023(3) 0.003(2) 0.009(2) 0.006(2)
C11 0.031(4) 0.027(3) 0.024(3) -0.001(2) 0.010(3) 0.004(3)
C12 0.029(4) 0.022(3) 0.027(3) 0.000(2) 0.012(3) 0.005(2)
C13 0.022(4) 0.026(3) 0.029(3) -0.003(2) 0.006(3) 0.002(2)
C14 0.021(3) 0.024(3) 0.029(3) 0.004(2) 0.006(2) 0.004(2)
C15 0.033(4) 0.034(3) 0.029(3) 0.007(3) 0.009(3) -0.001(3)
C16 0.024(4) 0.032(3) 0.039(4) 0.007(3) 0.012(3) 0.003(3)
C17 0.041(5) 0.037(3) 0.038(4) 0.004(3) 0.022(3) 0.005(3)
C18 0.039(5) 0.038(3) 0.034(4) -0.001(3) 0.009(3) 0.000(3)
C19 0.030(4) 0.036(3) 0.032(3) 0.004(3) 0.004(3) 0.000(3)
C20 0.033(4) 0.042(4) 0.035(4) 0.006(3) 0.009(3) 0.010(3)
C21 0.032(4) 0.034(3) 0.050(4) 0.011(3) 0.019(3) 0.008(3)
C22 0.033(4) 0.033(3) 0.033(3) 0.006(3) 0.004(3) 0.011(3)
C23 0.045(5) 0.043(4) 0.034(4) 0.008(3) -0.006(3) 0.016(3)
C24 0.053(5) 0.044(4) 0.039(4) 0.019(3) -0.005(3) 0.008(4)
C25 0.057(5) 0.034(3) 0.033(4) 0.011(3) -0.001(3) 0.010(3)
C26 0.030(4) 0.026(3) 0.024(3) 0.002(2) 0.004(3) 0.007(3)
C27 0.029(4) 0.029(3) 0.019(3) 0.002(2) 0.003(2) 0.013(3)
C28 0.024(4) 0.028(3) 0.025(3) 0.005(2) 0.006(2) 0.004(2)
C29 0.028(4) 0.027(3) 0.026(3) 0.007(2) 0.008(3) 0.006(2)
C30 0.024(4) 0.025(3) 0.031(3) 0.011(2) 0.003(3) -0.001(2)
C31 0.020(3) 0.025(3) 0.034(3) 0.013(2) 0.003(3) -0.002(2)
C32 0.028(4) 0.024(3) 0.034(3) 0.010(2) 0.003(3) -0.003(2)
C33 0.029(4) 0.022(3) 0.035(3) 0.016(2) 0.010(3) 0.004(2)
C34 0.040(4) 0.017(2) 0.029(3) 0.013(2) 0.007(3) 0.007(2)
C35 0.038(4) 0.015(2) 0.025(3) 0.009(2) 0.009(3) 0.007(2)
C36 0.042(4) 0.022(3) 0.028(3) 0.014(2) 0.004(3) 0.009(3)
C37 0.058(5) 0.029(3) 0.026(3) 0.016(2) 0.003(3) 0.007(3)
C38 0.064(6) 0.045(4) 0.037(4) 0.029(3) 0.019(4) 0.019(4)
C39 0.040(4) 0.035(3) 0.041(4) 0.026(3) 0.019(3) 0.013(3)
C40 0.027(4) 0.030(3) 0.023(3) 0.005(2) 0.006(3) 0.009(3)
C41 0.026(4) 0.026(3) 0.025(3) 0.004(2) -0.003(2) 0.002(2)
C42 0.040(4) 0.027(3) 0.031(3) 0.013(2) 0.012(3) 0.010(3)
C43 0.027(4) 0.028(3) 0.030(3) 0.010(2) 0.001(3) 0.007(3)
C44 0.032(4) 0.027(3) 0.030(3) 0.011(2) 0.004(3) -0.001(3)
C45 0.032(4) 0.028(3) 0.037(3) 0.018(2) 0.015(3) 0.010(3)
C46 0.036(4) 0.015(2) 0.026(3) 0.007(2) 0.008(3) 0.004(2)
Cu1 0.0206(4) 0.0175(3) 0.0216(3) 0.0070(2) 0.0047(3) 0.0006(3)
Cu2 0.0203(4) 0.0237(3) 0.0204(3) 0.0067(3) 0.0029(3) 0.0024(3)
Cu3 0.0239(4) 0.0213(3) 0.0189(3) 0.0027(2) 0.0065(3) 0.0011(3)
Cu4 0.0198(4) 0.0212(3) 0.0197(3) 0.0035(2) 0.0043(3) 0.0015(3)
K1 0.0293(8) 0.0236(6) 0.0285(6) 0.0092(5) 0.0059(5) 0.0041(5)
K2 0.0424(9) 0.0288(6) 0.0360(7) 0.0139(5) 0.0096(6) 0.0110(6)
N1 0.028(3) 0.026(2) 0.020(2) 0.0037(18) 0.008(2) 0.003(2)
N2 0.024(3) 0.024(2) 0.028(3) 0.0053(19) 0.007(2) 0.005(2)
N3 0.026(3) 0.024(2) 0.024(2) 0.0044(18) 0.004(2) 0.003(2)
N4 0.027(3) 0.020(2) 0.027(2) 0.0104(18) 0.007(2) 0.0025(19)
O1 0.021(2) 0.030(2) 0.027(2) 0.0132(16) 0.0013(17) -0.0017(17)
O2 0.027(3) 0.037(2) 0.024(2) 0.0112(17) 0.0047(18) 0.0061(19)
O3 0.029(3) 0.051(3) 0.023(2) 0.0102(19) 0.0032(19) 0.007(2)
O4 0.028(2) 0.0238(18) 0.0215(19) 0.0081(15) 0.0075(17) 0.0041(16)
O5 0.020(2) 0.0232(18) 0.0205(19) 0.0078(14) 0.0067(16) 0.0014(15)
O6 0.035(3) 0.033(3) 0.089(4) 0.004(3) 0.013(3) 0.014(2)
O7 0.024(3) 0.027(2) 0.045(3) 0.0100(19) 0.005(2) 0.0010(18)
O8 0.030(3) 0.0189(17) 0.023(2) 0.0063(15) 0.0051(18) 0.0032(16)
O9 0.063(4) 0.048(3) 0.035(3) 0.012(2) 0.024(3) 0.010(3)
O10 0.025(2) 0.030(2) 0.021(2) 0.0034(15) 0.0068(17) 0.0072(17)
O11 0.025(3) 0.036(2) 0.023(2) 0.0092(17) 0.0035(18) 0.0048(18)
O12 0.081(4) 0.045(3) 0.083(4) 0.044(3) 0.060(4) 0.040(3)
O13 0.036(3) 0.050(3) 0.030(2) 0.021(2) 0.003(2) 0.009(2)
O14 0.090(5) 0.077(4) 0.081(4) 0.056(4) 0.057(4) 0.032(4)
O15 0.033(3) 0.0235(18) 0.0177(19) 0.0035(15) 0.0043(17) -0.0015(17)
O16 0.027(3) 0.0210(18) 0.028(2) 0.0060(15) 0.0034(18) -0.0005(17)
O17 0.034(3) 0.026(2) 0.033(2) 0.0089(17) 0.010(2) 0.0082(18)
O18 0.037(3) 0.030(2) 0.022(2) 0.0111(16) 0.0090(18) 0.0141(19)
O19 0.035(3) 0.032(2) 0.033(2) 0.0115(18) 0.011(2) 0.014(2)
O20 0.125(9) 0.170(10) 0.144(9) 0.118(8) 0.047(7) 0.023(7)
O21 0.086(5) 0.082(4) 0.047(4) 0.007(3) 0.030(4) 0.017(4)
O23 0.036(3) 0.058(3) 0.032(3) 0.011(2) -0.002(2) -0.004(2)
O24 0.25(2) 0.27(2) 0.191(16) 0.148(16) -0.041(14) -0.054(16)
O25 0.033(3) 0.0253(19) 0.023(2) 0.0037(16) 0.0004(18) 0.0073(18)
O26 0.146(10) 0.187(11) 0.123(8) 0.071(8) 0.083(8) 0.076(9)
O27 0.037(3) 0.057(3) 0.037(3) -0.007(2) 0.008(2) -0.013(2)
O28 0.037(4) 0.088(4) 0.045(3) -0.001(3) 0.008(3) 0.001(3)
O29 0.122(7) 0.092(5) 0.078(5) 0.042(4) 0.047(5) 0.011(5)
O30 0.097(7) 0.167(10) 0.214(12) 0.153(10) 0.014(7) 0.012(7)
O32 0.054(4) 0.075(4) 0.140(6) 0.083(4) 0.063(4) 0.040(3)
O33 0.230(13) 0.095(6) 0.063(5) 0.033(4) 0.050(6) 0.009(7)
O35 0.057(4) 0.105(5) 0.079(4) 0.072(4) 0.026(3) 0.029(4)
O36 0.086(7) 0.237(12) 0.137(8) 0.140(9) 0.028(6) 0.077(8)
O38 0.30(2) 0.32(2) 0.210(15) 0.136(16) 0.211(17) 0.108(18)
O39 0.078(4) 0.026(2) 0.027(2) 0.0175(18) 0.025(3) 0.021(2)
O40 0.126(9) 0.237(14) 0.166(11) 0.078(10) 0.016(8) 0.134(10)
O41 0.163(13) 0.34(2) 0.143(11) 0.139(14) -0.034(9) -0.002(14)
O42 0.087(7) 0.166(9) 0.158(9) 0.130(8) -0.025(6) -0.027(6)
O43 0.035(3) 0.0222(19) 0.035(2) 0.0032(17) 0.005(2) 0.0030(18)
O44 0.013(3) -0.0082(17) 0.011(3) -0.0006(17) -0.002(2) 0.0013(18)
O46 0.27(3) 0.32(3) 0.97(8) 0.42(4) 0.30(4) 0.20(2)
O47 0.061(9) 0.094(8) 0.083(9) 0.013(7) 0.044(7) 0.012(7)
O48 0.186(15) 0.205(16) 0.29(2) 0.115(15) 0.043(14) 0.092(13)
O49 0.116(8) 0.141(8) 0.248(13) 0.124(9) 0.119(9) 0.093(7)
O50 0.152(14) 0.40(3) 0.44(3) 0.35(3) 0.041(17) 0.027(17)
O51 0.31(2) 0.65(5) 0.48(3) 0.47(4) 0.31(3) 0.37(3)
O52 0.122(7) 0.064(4) 0.097(6) 0.042(4) -0.032(5) -0.013(4)
O53 0.084(5) 0.044(3) 0.025(2) 0.013(2) 0.008(3) 0.010(3)
O54 0.52(4) 0.45(3) 1.60(11) 0.81(6) 0.86(6) 0.44(3)
O55 1.00(11) 0.45(5) 0.073(12) -0.02(2) -0.05(3) 0.61(7)
O56 0.147(10) 0.117(7) 0.147(9) 0.085(7) 0.026(8) 0.035(7)
O57 2.0(3) 1.05(16) 1.26(19) 1.11(17) -0.40(18) -0.33(17)
K3 2.00(14) 0.80(6) 1.21(8) 0.35(5) 1.23(9) 0.76(8)

loop_
_atom_type_symbol
_atom_type_description
_atom_type_scat_dispersion_real
_atom_type_scat_dispersion_imag
_atom_type_scat_source
C C 0.0033 0.0016 'International Tables Vol C Tables 4.2.6.8 and 6.1.1.4'
H H 0.0000 0.0000 'International Tables Vol C Tables 4.2.6.8 and 6.1.1.4'
N N 0.0061 0.0033 'International Tables Vol C Tables 4.2.6.8 and 6.1.1.4'
O O 0.0106 0.0060 'International Tables Vol C Tables 4.2.6.8 and 6.1.1.4'
K K 0.2009 0.2494 'International Tables Vol C Tables 4.2.6.8 and 6.1.1.4'
Cu Cu 0.3201 1.2651 'International Tables Vol C Tables 4.2.6.8 and 6.1.1.4'

loop_
_geom_angle_atom_site_label_1
_geom_angle_atom_site_label_2
_geom_angle_atom_site_label_3
_geom_angle
_geom_angle_site_symmetry_1
_geom_angle_site_symmetry_3
C6 C1 C2 117.6(6) . .
C6 C1 C7 123.8(5) . .
C2 C1 C7 118.5(6) . .
C3 C2 C1 120.8(7) . .
C3 C2 H2 119.6 . .
C1 C2 H2 119.6 . .
C4 C3 C2 120.5(6) . .
C4 C3 H3 119.7 . .
C2 C3 H3 119.7 . .
C3 C4 C5 119.8(7) . .
C3 C4 H4 120.1 . .
C5 C4 H4 120.1 . .
C4 C5 C6 120.1(7) . .
C4 C5 H5 120.0 . .
C6 C5 H5 119.9 . .
C1 C6 C5 121.0(6) . .
C1 C6 C10 121.5(6) . .
C5 C6 C10 117.4(6) . .
N1 C7 C1 114.0(5) . .
N1 C7 H7A 108.8 . .
C1 C7 H7A 108.7 . .
N1 C7 H7B 108.7 . .
C1 C7 H7B 108.8 . .
H7A C7 H7B 107.6 . .
N1 C8 C9 111.7(6) . .
N1 C8 H8A 109.3 . .
C9 C8 H8A 109.3 . .
N1 C8 H8B 109.3 . .
C9 C8 H8B 109.3 . .
H8A C8 H8B 107.9 . .
O14 C9 O12 124.1(8) . .
O14 C9 C8 120.0(7) . .
O12 C9 C8 115.9(6) . .
O16 C10 O15 122.3(5) . .
O16 C10 C6 119.6(5) . .
O15 C10 C6 118.0(5) . .
N1 C11 C12 109.5(5) . .
N1 C11 H11A 109.8 . .
C12 C11 H11A 109.8 . .
N1 C11 H11B 109.8 . .
C12 C11 H11B 109.8 . .
H11A C11 H11B 108.2 . .
O10 C12 C11 107.9(5) . .
O10 C12 C13 109.1(5) . .
C11 C12 C13 110.6(5) . .
O10 C12 H12 109.7 . .
C11 C12 H12 109.7 . .
C13 C12 H12 109.7 . .
N2 C13 C12 108.3(5) . .
N2 C13 H13A 110.0 . .
C12 C13 H13A 110.0 . .
N2 C13 H13B 110.1 . .
C12 C13 H13B 110.0 . .
H13A C13 H13B 108.4 . .
C15 C14 N2 114.3(5) . .
C15 C14 H14A 108.7 . .
N2 C14 H14A 108.7 . .
C15 C14 H14B 108.7 . .
N2 C14 H14B 108.7 . .
H14A C14 H14B 107.6 . .
C16 C15 C20 118.1(6) . .
C16 C15 C14 124.0(6) . .
C20 C15 C14 117.8(6) . .
C15 C16 C17 119.4(7) . .
C15 C16 C21 124.8(6) . .
C17 C16 C21 115.9(6) . .
C18 C17 C16 120.9(7) . .
C18 C17 H17 119.6 . .
C16 C17 H17 119.6 . .
C17 C18 C19 121.4(6) . .
C17 C18 H18 119.3 . .
C19 C18 H18 119.3 . .
C18 C19 C20 118.0(7) . .
C18 C19 H19 121.0 . .
C20 C19 H19 121.0 . .
C19 C20 C15 122.0(7) . .
C19 C20 H20 119.0 . .
C15 C20 H20 119.0 . .
O7 C21 O6 123.8(7) . .
O7 C21 C16 118.6(6) . .
O6 C21 C16 117.7(6) . .
C23 C22 C27 121.7(7) . .
C23 C22 H22 119.1 . .
C27 C22 H22 119.2 . .
C24 C23 C22 119.4(7) . .
C24 C23 H23 120.3 . .
C22 C23 H23 120.3 . .
C25 C24 C23 119.0(7) . .
C25 C24 H24 120.5 . .
C23 C24 H24 120.5 . .
C24 C25 C26 122.6(7) . .
C24 C25 H25 118.7 . .
C26 C25 H25 118.7 . .
C25 C26 C27 118.5(6) . .
C25 C26 C29 117.7(6) . .
C27 C26 C29 123.7(6) . .
C26 C27 C22 118.7(6) . .
C26 C27 C28 124.9(5) . .
C22 C27 C28 116.4(6) . .
N3 C28 C27 113.9(5) . .
N3 C28 H28A 108.8 . .
C27 C28 H28A 108.8 . .
N3 C28 H28B 108.8 . .
C27 C28 H28B 108.8 . .
H28A C28 H28B 107.7 . .
O25 C29 O43 123.7(6) . 2_766
O25 C29 C26 119.1(5) . .
O43 C29 C26 117.1(5) 2_766 .
O25 C29 K1 76.0(3) . 2_766
O43 C29 K1 57.7(3) 2_766 2_766
C26 C29 K1 146.7(4) . 2_766
N3 C30 C31 109.2(5) . .
N3 C30 H30A 109.9 . .
C31 C30 H30A 109.8 . .
N3 C30 H30B 109.8 . .
C31 C30 H30B 109.8 . .
H30A C30 H30B 108.3 . .
O1 C31 C30 107.9(5) . .
O1 C31 C32 109.4(5) . .
C30 C31 C32 108.9(5) . .
O1 C31 H31 110.2 . .
C30 C31 H31 110.2 . .
C32 C31 H31 110.2 . .
N4 C32 C31 109.6(5) . .
N4 C32 H32A 109.7 . .
C31 C32 H32A 109.8 . .
N4 C32 H32B 109.8 . .
C31 C32 H32B 109.7 . .
H32A C32 H32B 108.2 . .
N4 C33 C34 114.6(5) . .
N4 C33 H33A 108.6 . .
C34 C33 H33A 108.6 . .
N4 C33 H33B 108.6 . .
C34 C33 H33B 108.6 . .
H33A C33 H33B 107.6 . .
C39 C34 C35 118.2(6) . .
C39 C34 C33 118.6(6) . .
C35 C34 C33 123.1(5) . .
C34 C35 C36 120.1(6) . .
C34 C35 C46 122.5(5) . .
C36 C35 C46 117.3(6) . .
C35 C36 C37 120.5(7) . .
C35 C36 H36 119.8 . .
C37 C36 H36 119.7 . .
C38 C37 C36 119.2(7) . .
C38 C37 H37 120.4 . .
C36 C37 H37 120.4 . .
C37 C38 C39 120.0(6) . .
C37 C38 H38 120.0 . .
C39 C38 H38 120.0 . .
C34 C39 C38 122.0(7) . .
C34 C39 H39 119.0 . .
C38 C39 H39 119.0 . .
O3 C40 O2 124.3(6) . .
O3 C40 C41 120.2(6) . .
O2 C40 C41 115.4(5) . .
N3 C41 C40 109.8(5) . .
N3 C41 H41A 109.7 . .
C40 C41 H41A 109.7 . .
N3 C41 H41B 109.7 . .
C40 C41 H41B 109.7 . .
H41A C41 H41B 108.2 . .
O8 C42 O9 123.1(6) . .
O8 C42 C45 116.3(5) . .
O9 C42 C45 120.6(6) . .
N2 C43 C44 110.0(5) . .
N2 C43 H43A 109.7 . .
C44 C43 H43A 109.7 . .
N2 C43 H43B 109.7 . .
C44 C43 H43B 109.7 . .
H43A C43 H43B 108.2 . .
O13 C44 O11 123.8(6) . .
O13 C44 C43 120.1(6) . .
O11 C44 C43 115.9(5) . .
N4 C45 C42 111.6(5) . .
N4 C45 H45A 109.3 . .
C42 C45 H45A 109.3 . .
N4 C45 H45B 109.3 . .
C42 C45 H45B 109.3 . .
H45A C45 H45B 108.0 . .
O19 C46 O18 123.4(5) . .
O19 C46 C35 118.9(5) . .
O18 C46 C35 117.7(5) . .
O5 Cu1 O1 92.66(17) . .
O5 Cu1 N4 174.33(18) . .
O1 Cu1 N4 86.93(19) . .
O5 Cu1 O8 93.84(16) . .
O1 Cu1 O8 137.61(17) . .
N4 Cu1 O8 82.72(18) . .
O5 Cu1 O18 93.88(17) . .
O1 Cu1 O18 116.27(16) . .
N4 Cu1 O18 91.37(18) . .
O8 Cu1 O18 105.00(15) . .
O5 Cu1 K1 47.39(11) . .
O1 Cu1 K1 109.66(12) . .
N4 Cu1 K1 127.58(14) . .
O8 Cu1 K1 51.12(11) . .
O18 Cu1 K1 120.48(12) . .
O4 Cu2 O1 96.18(17) . .
O4 Cu2 O2 93.84(18) . .
O1 Cu2 O2 161.51(17) . .
O4 Cu2 N3 175.32(18) . .
O1 Cu2 N3 85.64(19) . .
O2 Cu2 N3 83.27(19) . .
O4 Cu2 O25 90.96(17) . .
O1 Cu2 O25 99.87(16) . .
O2 Cu2 O25 95.46(16) . .
N3 Cu2 O25 92.98(18) . .
O4 Cu3 O10 96.52(17) . .
O4 Cu3 N1 177.34(18) . .
O10 Cu3 N1 85.16(18) . .
O4 Cu3 O15 88.15(17) . .
O10 Cu3 O15 117.01(17) . .
N1 Cu3 O15 92.92(18) . .
O4 Cu3 O12 95.75(18) . .
O10 Cu3 O12 122.9(2) . .
N1 Cu3 O12 81.60(19) . .
O15 Cu3 O12 118.9(2) . .
O5 Cu4 O10 95.26(17) . .
O5 Cu4 N2 172.71(18) . .
O10 Cu4 N2 86.41(19) . .
O5 Cu4 O11 93.13(17) . .
O10 Cu4 O11 165.66(17) . .
N2 Cu4 O11 83.86(19) . .
O5 Cu4 O7 91.70(16) . .
O10 Cu4 O7 98.47(17) . .
N2 Cu4 O7 95.07(18) . .
O11 Cu4 O7 92.87(17) . .
O5 Cu4 K1 48.35(11) . .
O10 Cu4 K1 132.34(13) . .
N2 Cu4 K1 133.96(14) . .
O11 Cu4 K1 61.33(13) . .
O7 Cu4 K1 60.52(12) . .
O5 K1 O17 77.54(13) . .
O5 K1 O43 139.91(13) . .
O17 K1 O43 120.04(14) . .
O5 K1 O8 64.66(12) . .
O17 K1 O8 74.16(13) . .
O43 K1 O8 84.78(12) . .
O5 K1 O17 114.55(13) . 2_766
O17 K1 O17 88.26(13) . 2_766
O43 K1 O17 102.43(13) . 2_766
O8 K1 O17 162.24(14) . 2_766
O5 K1 O11 58.32(12) . .
O17 K1 O11 128.00(12) . .
O43 K1 O11 85.57(12) . .
O8 K1 O11 63.38(12) . .
O17 K1 O11 132.70(13) 2_766 .
O5 K1 O7 61.99(12) . .
O17 K1 O7 122.91(13) . .
O43 K1 O7 116.85(14) . .
O8 K1 O7 116.09(12) . .
O17 K1 O7 75.41(12) 2_766 .
O11 K1 O7 59.99(12) . .
O5 K1 O25 166.98(13) . 2_766
O17 K1 O25 112.12(12) . 2_766
O43 K1 O25 43.65(11) . 2_766
O8 K1 O25 125.37(12) . 2_766
O17 K1 O25 58.88(12) 2_766 2_766
O11 K1 O25 116.41(12) . 2_766
O7 K1 O25 104.99(12) . 2_766
O5 K1 C29 154.83(15) . 2_766
O17 K1 C29 124.95(15) . 2_766
O43 K1 C29 22.82(14) . 2_766
O8 K1 C29 107.58(14) . 2_766
O17 K1 C29 80.28(14) 2_766 2_766
O11 K1 C29 96.57(14) . 2_766
O7 K1 C29 105.89(15) . 2_766
O25 K1 C29 22.85(13) 2_766 2_766
O5 K1 Cu4 32.06(9) . .
O17 K1 Cu4 109.50(10) . .
O43 K1 Cu4 119.33(10) . .
O8 K1 Cu4 76.88(9) . .
O17 K1 Cu4 112.26(10) 2_766 .
O11 K1 Cu4 34.65(8) . .
O7 K1 Cu4 39.43(8) . .
O25 K1 Cu4 136.82(10) 2_766 .
C29 K1 Cu4 124.75(12) 2_766 .
O5 K1 Cu1 31.62(8) . .
O17 K1 Cu1 63.34(9) . .
O43 K1 Cu1 120.02(10) . .
O8 K1 Cu1 35.76(8) . .
O17 K1 Cu1 136.45(10) 2_766 .
O11 K1 Cu1 64.67(8) . .
O7 K1 Cu1 92.42(8) . .
O25 K1 Cu1 160.39(9) 2_766 .
C29 K1 Cu1 142.76(11) 2_766 .
Cu4 K1 Cu1 56.02(2) . .
O5 K1 K2 94.83(9) . .
O17 K1 K2 116.98(10) . .
O43 K1 K2 45.33(9) . .
O8 K1 K2 47.95(9) . .
O17 K1 K2 145.37(10) 2_766 .
O11 K1 K2 49.25(8) . .
O7 K1 K2 105.51(10) . .
O25 K1 K2 88.47(8) 2_766 .
C29 K1 K2 66.01(11) 2_766 .
Cu4 K1 K2 82.73(4) . .
Cu1 K1 K2 78.06(3) . .
O43 K2 O13 112.65(15) . .
O43 K2 O8 85.39(13) . .
O13 K2 O8 107.08(13) . .
O43 K2 O33 107.7(2) . .
O13 K2 O33 90.3(3) . .
O8 K2 O33 152.6(2) . .
O43 K2 O11 90.48(14) . .
O13 K2 O11 45.89(12) . .
O8 K2 O11 65.39(12) . .
O33 K2 O11 136.1(3) . .
O43 K2 O9 82.81(15) . .
O13 K2 O9 148.00(14) . .
O8 K2 O9 44.11(13) . .
O33 K2 O9 112.3(3) . .
O11 K2 O9 109.44(13) . .
O43 K2 K1 46.88(10) . .
O13 K2 K1 95.69(10) . .
O8 K2 K1 47.12(8) . .
O33 K2 K1 154.05(19) . .
O11 K2 K1 53.46(9) . .
O9 K2 K1 74.15(10) . .
C11 N1 C8 111.6(5) . .
C11 N1 C7 109.6(4) . .
C8 N1 C7 110.2(5) . .
C11 N1 Cu3 105.4(3) . .
C8 N1 Cu3 107.3(4) . .
C7 N1 Cu3 112.7(4) . .
C43 N2 C13 113.2(5) . .
C43 N2 C14 111.1(5) . .
C13 N2 C14 109.4(5) . .
C43 N2 Cu4 105.9(4) . .
C13 N2 Cu4 104.2(4) . .
C14 N2 Cu4 112.7(4) . .
C30 N3 C41 112.8(4) . .
C30 N3 C28 109.8(5) . .
C41 N3 C28 111.4(5) . .
C30 N3 Cu2 104.8(4) . .
C41 N3 Cu2 105.4(4) . .
C28 N3 Cu2 112.5(4) . .
C45 N4 C33 110.3(4) . .
C45 N4 C32 112.7(5) . .
C33 N4 C32 107.3(4) . .
C45 N4 Cu1 103.9(3) . .
C33 N4 Cu1 116.1(4) . .
C32 N4 Cu1 106.5(4) . .
C31 O1 Cu2 111.6(3) . .
C31 O1 Cu1 108.7(3) . .
Cu2 O1 Cu1 138.9(2) . .
C40 O2 Cu2 114.2(4) . .
Cu3 O4 Cu2 127.6(2) . .
Cu3 O4 H4A 105.4 . .
Cu2 O4 H4A 105.4 . .
Cu3 O4 H4B 105.4 . .
Cu2 O4 H4B 105.4 . .
H4A O4 H4B 106.0 . .
Cu4 O5 Cu1 122.3(2) . .
Cu4 O5 K1 99.59(16) . .
Cu1 O5 K1 100.99(15) . .
Cu4 O5 H5A 110.8 . .
Cu1 O5 H5A 110.8 . .
K1 O5 H5A 110.8 . .
C21 O7 Cu4 134.5(5) . .
C21 O7 K1 89.9(4) . .
Cu4 O7 K1 80.04(13) . .
C42 O8 Cu1 111.8(4) . .
C42 O8 K1 127.7(3) . .
Cu1 O8 K1 93.12(14) . .
C42 O8 K2 99.7(4) . .
Cu1 O8 K2 140.9(2) . .
K1 O8 K2 84.93(12) . .
C42 O9 K2 87.7(4) . .
C12 O10 Cu4 111.7(3) . .
C12 O10 Cu3 111.3(3) . .
Cu4 O10 Cu3 136.9(2) . .
C44 O11 Cu4 113.4(4) . .
C44 O11 K2 90.1(4) . .
Cu4 O11 K2 154.3(2) . .
C44 O11 K1 155.1(4) . .
Cu4 O11 K1 84.03(14) . .
K2 O11 K1 77.29(11) . .
C9 O12 Cu3 114.1(5) . .
C44 O13 K2 99.1(4) . .
C10 O15 Cu3 128.1(4) . .
K1 O17 K1 91.74(13) . 2_766
K1 O17 H17A 113.3 . .
K1 O17 H17A 113.3 2_766 .
K1 O17 H17B 113.3 . .
K1 O17 H17B 113.3 2_766 .
H17A O17 H17B 110.7 . .
C46 O18 Cu1 132.2(4) . .
C29 O25 Cu2 126.6(4) . .
C29 O25 K1 81.2(3) . 2_766
Cu2 O25 K1 149.34(18) . 2_766
C29 O43 K2 150.4(4) 2_766 .
C29 O43 K1 99.5(4) 2_766 .
K2 O43 K1 87.80(12) . .
O54 O57 K3 164(8) . .
O57 K3 O24 106(2) . .

loop_
_geom_bond_atom_site_label_1
_geom_bond_atom_site_label_2
_geom_bond_distance
_geom_bond_site_symmetry_2
C1 C6 1.392(10) .
C1 C2 1.402(9) .
C1 C7 1.491(9) .
C2 C3 1.395(10) .
C2 H2 0.9300 .
C3 C4 1.358(11) .
C3 H3 0.9300 .
C4 C5 1.389(9) .
C4 H4 0.9300 .
C5 C6 1.388(9) .
C5 H5 0.9300 .
C6 C10 1.501(8) .
C7 N1 1.491(7) .
C7 H7A 0.9700 .
C7 H7B 0.9700 .
C8 N1 1.477(8) .
C8 C9 1.505(11) .
C8 H8A 0.9700 .
C8 H8B 0.9700 .
C9 O14 1.256(9) .
C9 O12 1.270(9) .
C10 O16 1.241(7) .
C10 O15 1.278(7) .
C11 N1 1.472(8) .
C11 C12 1.529(7) .
C11 H11A 0.9700 .
C11 H11B 0.9700 .
C12 O10 1.404(7) .
C12 C13 1.523(9) .
C12 H12 0.9800 .
C13 N2 1.491(7) .
C13 H13A 0.9700 .
C13 H13B 0.9700 .
C14 C15 1.499(8) .
C14 N2 1.505(7) .
C14 H14A 0.9700 .
C14 H14B 0.9700 .
C15 C16 1.385(9) .
C15 C20 1.408(10) .
C16 C17 1.410(9) .
C16 C21 1.514(10) .
C17 C18 1.367(11) .
C17 H17 0.9300 .
C18 C19 1.372(10) .
C18 H18 0.9300 .
C19 C20 1.399(9) .
C19 H19 0.9300 .
C20 H20 0.9300 .
C21 O7 1.243(8) .
C21 O6 1.254(8) .
C22 C23 1.382(10) .
C22 C27 1.395(9) .
C22 H22 0.9300 .
C23 C24 1.382(11) .
C23 H23 0.9300 .
C24 C25 1.370(10) .
C24 H24 0.9300 .
C25 C26 1.390(9) .
C25 H25 0.9300 .
C26 C27 1.393(9) .
C26 C29 1.514(9) .
C27 C28 1.525(8) .
C28 N3 1.493(7) .
C28 H28A 0.9700 .
C28 H28B 0.9700 .
C29 O25 1.256(7) .
C29 O43 1.257(7) 2_766
C29 K1 3.197(6) 2_766
C30 N3 1.472(7) .
C30 C31 1.518(8) .
C30 H30A 0.9700 .
C30 H30B 0.9700 .
C31 O1 1.420(7) .
C31 C32 1.519(8) .
C31 H31 0.9800 .
C32 N4 1.492(8) .
C32 H32A 0.9700 .
C32 H32B 0.9700 .
C33 N4 1.490(7) .
C33 C34 1.506(9) .
C33 H33A 0.9700 .
C33 H33B 0.9700 .
C34 C39 1.384(9) .
C34 C35 1.387(9) .
C35 C36 1.391(9) .
C35 C46 1.510(8) .
C36 C37 1.396(9) .
C36 H36 0.9300 .
C37 C38 1.369(11) .
C37 H37 0.9300 .
C38 C39 1.377(10) .
C38 H38 0.9300 .
C39 H39 0.9300 .
C40 O3 1.233(7) .
C40 O2 1.282(8) .
C40 C41 1.520(9) .
C41 N3 1.475(7) .
C41 H41A 0.9700 .
C41 H41B 0.9700 .
C42 O8 1.255(8) .
C42 O9 1.256(8) .
C42 C45 1.520(9) .
C43 N2 1.477(8) .
C43 C44 1.523(9) .
C43 H43A 0.9700 .
C43 H43B 0.9700 .
C44 O13 1.228(7) .
C44 O11 1.280(8) .
C45 N4 1.480(7) .
C45 H45A 0.9700 .
C45 H45B 0.9700 .
C46 O19 1.242(7) .
C46 O18 1.274(7) .
Cu1 O5 1.890(4) .
Cu1 O1 1.986(4) .
Cu1 N4 1.994(5) .
Cu1 O8 2.071(4) .
Cu1 O18 2.177(4) .
Cu1 K1 3.5389(14) .
Cu2 O4 1.926(4) .
Cu2 O1 1.959(4) .
Cu2 O2 1.998(4) .
Cu2 N3 2.018(5) .
Cu2 O25 2.237(4) .
Cu3 O4 1.911(4) .
Cu3 O10 1.987(4) .
Cu3 N1 2.028(5) .
Cu3 O15 2.070(4) .
Cu3 O12 2.085(5) .
Cu4 O5 1.885(4) .
Cu4 O10 1.952(4) .
Cu4 N2 1.988(5) .
Cu4 O11 2.002(4) .
Cu4 O7 2.258(4) .
Cu4 K1 3.5014(15) .
K1 O5 2.653(4) .
K1 O17 2.721(5) .
K1 O43 2.739(5) .
K1 O8 2.759(4) .
K1 O17 2.849(4) 2_766
K1 O11 3.089(4) .
K1 O7 3.095(5) .
K1 O25 3.139(4) 2_766
K1 C29 3.197(6) 2_766
K1 K2 3.7502(19) .
K2 O43 2.669(4) .
K2 O13 2.751(5) .
K2 O8 2.796(4) .
K2 O33 2.829(9) .
K2 O11 2.913(4) .
K2 O9 3.051(6) .
O4 H4A 0.9700 .
O4 H4B 0.9700 .
O5 H5A 0.9800 .
O17 K1 2.849(4) 2_766
O17 H17A 0.9700 .
O17 H17B 0.9700 .
O24 K3 3.04(5) .
O25 K1 3.139(4) 2_766
O43 C29 1.257(7) 2_766
O54 O57 1.31(13) .
O57 K3 2.87(14) .
